data_9017774
loop_
_publ_author_name
'Weil, M.'
'Werner, F.'

_publ_section_title
;
 The thermal dehydration of magnesium aluminum pentafluoride dihydrate:
 crystal structures of MgAlF5(H2O)2 and MgAlF5
;
_journal_name_full 'Monatshefte fur Chemie'
_journal_page_first 769
_journal_page_last 777
_journal_volume 132
_journal_year 2001
_chemical_compound_source Synthetic
_chemical_formula_sum 'Al F5 Mg'
_space_group_IT_number 71
_space_group_name_Hall '-I 2 2'
_space_group_name_H-M_alt 'I m m m'
_symmetry_space_group_name_H-M 'I m m m'
_cell_angle_alpha 90
_cell_angle_beta 90
_cell_angle_gamma 90
_cell_formula_units_Z 2
_cell_length_a 7.268
_cell_length_b 6.123
_cell_length_c 3.543
_cell_volume 157.670
_database_code_amcsd 0020047
_exptl_crystal_density_diffrn 3.081
_cod_data_source_file inputs/fixed/downloads/18/18763.cif
_cod_data_source_block 18763
_cod_original_formula_sum 'Mg Al F5'
_cod_database_code 9017774
_amcsd_formula_title MgAlF5

loop_
_space_group_symop_operation_xyz
x,y,z
1/2+x,1/2+y,1/2+z
x,-y,z
1/2+x,1/2-y,1/2+z
-x,y,-z
1/2-x,1/2+y,1/2-z
-x,y,z
1/2-x,1/2+y,1/2+z
x,-y,-z
1/2+x,1/2-y,1/2-z
x,y,-z
1/2+x,1/2+y,1/2-z
-x,-y,z
1/2-x,1/2-y,1/2+z
-x,-y,-z
1/2-x,1/2-y,1/2-z

loop_
_atom_site_label
_atom_site_fract_x
_atom_site_fract_y
_atom_site_fract_z
_atom_site_type_symbol
_atom_site_attached_hydrogens
Mg 0.00000 0.00000 0.00000 Mg 0
Al 0.00000 0.50000 0.50000 Al 0
Fl 0.74000 0.00000 0.00000 F 0
F2 0.50000 0.00000 0.50000 F 0
F3 0.00000 0.21000 0.50000 F 0

loop_
_cod_changelog_entry_id
_cod_changelog_entry_author
_cod_changelog_entry_date
_cod_changelog_entry_text
1
;cod-tools version 3.8.0
Id: cif_guess_AMCSD_atom_types 9581 2023-05-17 12:35:41Z saulius
;
2023-05-23T09:21:32+03:00
;Derived atom types and hydrogen counts
from atom names that follow the AMCSD naming convention
(Wat == water, O-H == hydroxyl).
;

loop_
_cod_related_entry_id
_cod_related_entry_database
_cod_related_entry_code
1 AMCSD 0020047
